data_7021843
loop_
_publ_author_name
'Chandrasekhar, Vadapalli'
'Chakraborty, Amit'
'Sa\~nudo, E Carolina'

_publ_section_title
;
 Ferrocene-based compartmental ligand for the assembly of neutral
 Zn(II)/Ln(III) heterometallic complexes.
;
_journal_issue 37
_journal_name_full 'Dalton transactions (Cambridge, England : 2003)'
_journal_page_first 13436
_journal_page_last 13443
_journal_paper_doi 10.1039/c3dt51432c
_journal_volume 42
_journal_year 2013
_chemical_formula_moiety 'C32 H31 Dy Fe N6 O12 Zn'
_chemical_formula_sum 'C32 H31 Dy Fe N6 O12 Zn'
_chemical_formula_weight 975.37
_chemical_name_systematic
; 
 ? 
;
_space_group_IT_number 2
_symmetry_cell_setting triclinic
_symmetry_space_group_name_Hall '-P 1'
_symmetry_space_group_name_H-M 'P -1'
_atom_sites_solution_hydrogens geom
_atom_sites_solution_primary direct
_atom_sites_solution_secondary difmap
_audit_creation_method SHELXL-97
_cell_angle_alpha 72.211(5)
_cell_angle_beta 86.530(5)
_cell_angle_gamma 88.731(5)
_cell_formula_units_Z 2
_cell_length_a 11.282(5)
_cell_length_b 11.873(5)
_cell_length_c 13.438(5)
_cell_measurement_reflns_used 1677
_cell_measurement_temperature 100(2)
_cell_measurement_theta_max 22.49
_cell_measurement_theta_min 2.55
_cell_volume 1710.8(12)
_computing_cell_refinement 'Bruker SMART'
_computing_data_collection 'Bruker SMART'
_computing_data_reduction 'Bruker SAINT'
_computing_molecular_graphics 'Bruker SHELXTL'
_computing_publication_material 'Bruker SHELXTL'
_computing_structure_refinement 'SHELXL-97 (Sheldrick, 1997)'
_computing_structure_solution 'SHELXS-97 (Sheldrick, 1990)'
_diffrn_ambient_temperature 100(2)
_diffrn_measured_fraction_theta_full 0.980
_diffrn_measured_fraction_theta_max 0.980
_diffrn_measurement_device_type 'CCD area detector'
_diffrn_measurement_method 'phi and omega scans'
_diffrn_radiation_monochromator graphite
_diffrn_radiation_source 'fine-focus sealed tube'
_diffrn_radiation_type MoK\a
_diffrn_radiation_wavelength 0.71069
_diffrn_reflns_av_R_equivalents 0.0406
_diffrn_reflns_av_unetI/netI 0.0922
_diffrn_reflns_limit_h_max 13
_diffrn_reflns_limit_h_min -6
_diffrn_reflns_limit_k_max 14
_diffrn_reflns_limit_k_min -14
_diffrn_reflns_limit_l_max 16
_diffrn_reflns_limit_l_min -16
_diffrn_reflns_number 9341
_diffrn_reflns_theta_full 25.50
_diffrn_reflns_theta_max 25.50
_diffrn_reflns_theta_min 1.59
_exptl_absorpt_coefficient_mu 3.349
_exptl_absorpt_correction_T_max 1
_exptl_absorpt_correction_T_min 0.809671
_exptl_absorpt_correction_type empirical
_exptl_absorpt_process_details SADABS
_exptl_crystal_colour orange
_exptl_crystal_density_diffrn 1.893
_exptl_crystal_density_method 'not measured'
_exptl_crystal_description block
_exptl_crystal_F_000 966.0
_exptl_crystal_size_max 0.11
_exptl_crystal_size_mid 0.10
_exptl_crystal_size_min 0.09
_refine_diff_density_max 1.499
_refine_diff_density_min -1.352
_refine_diff_density_rms 0.273
_refine_ls_extinction_method none
_refine_ls_goodness_of_fit_ref 1.045
_refine_ls_hydrogen_treatment constr
_refine_ls_matrix_type full
_refine_ls_number_parameters 483
_refine_ls_number_reflns 6258
_refine_ls_number_restraints 24
_refine_ls_restrained_S_all 1.043
_refine_ls_R_factor_all 0.0899
_refine_ls_R_factor_gt 0.0569
_refine_ls_shift/su_max 0.000
_refine_ls_shift/su_mean 0.000
_refine_ls_structure_factor_coef Fsqd
_refine_ls_weighting_details 'calc w=1/[\s^2^(Fo^2^)+(0.1075P)^2^+0.0000P] where P=(Fo^2^+2Fc^2^)/3'
_refine_ls_weighting_scheme calc
_refine_ls_wR_factor_gt 0.1357
_refine_ls_wR_factor_ref 0.1894
_reflns_number_gt 4463
_reflns_number_total 6258
_reflns_threshold_expression >2sigma(I)
_cod_data_source_file c3dt51432c.txt
_cod_data_source_block Zn-Dy
_cod_depositor_comments
;
The following automatic conversions were performed:

'_symmetry_cell_setting' value 'Triclinic' changed to 'triclinic'
according to /home/saulius/struct/CIF-dictionaries/cif_core.dic
dictionary named 'cif_core.dic' version 2.4.2 from 2011-04-26.

Automatic conversion script
Id: cif_fix_values 1891 2012-01-12 08:04:46Z andrius 
;
_cod_original_sg_symbol_H-M P-1
_cod_database_code 7021843

loop_
_symmetry_equiv_pos_as_xyz
'x, y, z'
'-x, -y, -z'

loop_
_atom_site_label
_atom_site_type_symbol
_atom_site_fract_x
_atom_site_fract_y
_atom_site_fract_z
_atom_site_U_iso_or_equiv
_atom_site_adp_type
_atom_site_occupancy
_atom_site_symmetry_multiplicity
_atom_site_calc_flag
_atom_site_refinement_flags
Dy1 Dy 0.79191(4) 0.08578(5) 0.22753(4) 0.02466(19) Uani 1 1 d .
Zn1 Zn 0.55292(10) 0.25662(10) 0.26532(9) 0.0213(3) Uani 1 1 d .
Fe1 Fe 0.16851(13) 0.59294(13) 0.32214(11) 0.0228(4) Uani 1 1 d .
O1 O 0.6730(6) 0.1378(6) 0.3517(5) 0.0229(16) Uani 1 1 d .
O2 O 0.8348(6) -0.0212(7) 0.4157(5) 0.0303(18) Uani 1 1 d .
O4 O 0.7460(6) 0.0598(6) 0.0551(6) 0.0279(17) Uani 1 1 d .
O8 O 0.8676(6) -0.1099(6) 0.2324(5) 0.0271(17) Uani 1 1 d .
O11 O 0.9936(7) 0.1193(8) 0.2686(6) 0.038(2) Uani 1 1 d .
O10 O 0.9705(7) 0.1190(8) 0.1109(7) 0.042(2) Uani 1 1 d .
O5 O 0.6582(6) 0.3932(6) 0.1903(6) 0.0283(17) Uani 1 1 d .
O7 O 0.6819(6) -0.1005(6) 0.2835(5) 0.0264(17) Uani 1 1 d .
O3 O 0.6052(6) 0.1529(6) 0.1689(6) 0.0255(16) Uani 1 1 d .
C13 C 0.7531(9) -0.0039(8) 0.4933(8) 0.021(2) Uani 1 1 d .
C9 C 0.5843(8) 0.1095(8) 0.5243(8) 0.018(2) Uani 1 1 d .
C10 C 0.5880(10) 0.0482(9) 0.6320(7) 0.024(2) Uani 1 1 d .
H10 H 0.5316 0.0654 0.6788 0.029 Uiso 1 1 calc R
N6 N 1.0391(8) 0.1377(9) 0.1760(7) 0.032(2) Uani 1 1 d .
N1 N 0.3872(7) 0.3567(8) 0.4162(6) 0.0223(19) Uani 1 1 d .
C26 C 0.1874(9) 0.5241(9) 0.1995(8) 0.024(2) Uani 1 1 d .
O9 O 0.7579(7) -0.2711(7) 0.2811(7) 0.045(2) Uani 1 1 d .
C6 C 0.4150(9) 0.4667(9) 0.3897(7) 0.020(2) Uani 1 1 d .
C17 C 0.6420(9) 0.1054(8) 0.0139(7) 0.019(2) Uani 1 1 d U
N3 N 0.3012(7) 0.3533(7) 0.2124(6) 0.0216(19) Uani 1 1 d .
C18 C 0.6101(10) 0.1049(9) -0.0827(8) 0.028(2) Uani 1 1 d .
H18 H 0.6607 0.0718 -0.1235 0.033 Uiso 1 1 calc R
N4 N 0.4035(7) 0.2986(7) 0.1782(6) 0.0183(18) Uani 1 1 d .
O6 O 0.8152(6) 0.2880(7) 0.1651(6) 0.0291(17) Uani 1 1 d .
C14 C 0.6704(8) 0.0829(8) 0.4552(7) 0.017(2) Uani 1 1 d U
C7 C 0.5287(9) 0.5235(9) 0.3474(8) 0.025(2) Uani 1 1 d .
H7A H 0.5920 0.4676 0.3693 0.038 Uiso 1 1 calc R
H7B H 0.5392 0.5897 0.3728 0.038 Uiso 1 1 calc R
H7C H 0.5296 0.5503 0.2723 0.038 Uiso 1 1 calc R
N5 N 0.7684(8) -0.1662(8) 0.2676(7) 0.030(2) Uani 1 1 d .
C25 C 0.3895(9) 0.5414(9) 0.1003(7) 0.023(2) Uani 1 1 d .
H25A H 0.4627 0.4981 0.1033 0.035 Uiso 1 1 calc R
H25B H 0.4014 0.6111 0.1204 0.035 Uiso 1 1 calc R
H25C H 0.3634 0.5638 0.0302 0.035 Uiso 1 1 calc R
C16 C 0.8210(10) 0.0049(10) -0.0086(9) 0.031(3) Uani 1 1 d .
H16A H 0.7770 -0.0553 -0.0243 0.047 Uiso 1 1 calc R
H16B H 0.8891 -0.0300 0.0289 0.047 Uiso 1 1 calc R
H16C H 0.8464 0.0637 -0.0726 0.047 Uiso 1 1 calc R
C21 C 0.4634(9) 0.2108(8) 0.0384(7) 0.021(2) Uani 1 1 d .
C19 C 0.4996(10) 0.1553(9) -0.1208(8) 0.025(2) Uani 1 1 d .
H19 H 0.4756 0.1519 -0.1848 0.030 Uiso 1 1 calc R
C22 C 0.5713(8) 0.1578(8) 0.0770(7) 0.017(2) Uani 1 1 d U
C30 C 0.1586(9) 0.6478(9) 0.1607(7) 0.024(2) Uani 1 1 d .
H30 H 0.2080 0.7088 0.1107 0.029 Uiso 1 1 calc R
C24 C 0.2967(8) 0.4648(9) 0.1739(7) 0.017(2) Uani 1 1 d .
C5 C 0.3077(9) 0.6728(9) 0.3596(7) 0.021(2) Uani 1 1 d .
H5 H 0.3671 0.7224 0.3103 0.025 Uiso 1 1 calc R
C3 C 0.1389(10) 0.6134(10) 0.4645(8) 0.030(3) Uani 1 1 d .
H3 H 0.0610 0.6149 0.5006 0.036 Uiso 1 1 calc R
C27 C 0.0920(8) 0.4674(10) 0.2717(9) 0.028(2) Uani 1 1 d .
H27 H 0.0860 0.3828 0.3099 0.033 Uiso 1 1 calc R
C23 C 0.3856(8) 0.2727(8) 0.0943(7) 0.018(2) Uani 1 1 d U
H23 H 0.3129 0.2969 0.0655 0.021 Uiso 1 1 calc R
O12 O 1.1413(7) 0.1709(8) 0.1515(7) 0.046(2) Uani 1 1 d .
C4 C 0.2025(9) 0.7127(9) 0.4003(8) 0.024(2) Uani 1 1 d .
H4 H 0.1745 0.7949 0.3816 0.028 Uiso 1 1 calc R
C29 C 0.0499(9) 0.6670(10) 0.2090(8) 0.027(2) Uani 1 1 d .
H29 H 0.0103 0.7437 0.1982 0.032 Uiso 1 1 calc R
C11 C 0.6737(9) -0.0370(9) 0.6697(9) 0.029(2) Uani 1 1 d .
H11 H 0.6748 -0.0766 0.7410 0.034 Uiso 1 1 calc R
C20 C 0.4295(8) 0.2085(9) -0.0615(7) 0.018(2) Uani 1 1 d .
H20 H 0.3584 0.2438 -0.0867 0.021 Uiso 1 1 calc R
C1 C 0.3154(10) 0.5460(10) 0.4085(8) 0.029(3) Uani 1 1 d .
C8 C 0.4965(8) 0.2013(9) 0.4968(7) 0.020(2) Uani 1 1 d .
H8 H 0.4440 0.2068 0.5512 0.024 Uiso 1 1 calc R
C15 C 0.9223(10) -0.1141(11) 0.4530(9) 0.037(3) Uani 1 1 d .
H15A H 0.9565 -0.1049 0.5137 0.055 Uiso 1 1 calc R
H15B H 0.9836 -0.1087 0.3990 0.055 Uiso 1 1 calc R
H15C H 0.8845 -0.1898 0.4708 0.055 Uiso 1 1 calc R
C32 C 0.8301(11) 0.4959(10) 0.0971(9) 0.037(3) Uani 1 1 d .
H32A H 0.9137 0.4833 0.1057 0.056 Uiso 1 1 calc R
H32B H 0.8035 0.5588 0.1241 0.056 Uiso 1 1 calc R
H32C H 0.8153 0.5168 0.0241 0.056 Uiso 1 1 calc R
C12 C 0.7581(10) -0.0626(9) 0.5999(8) 0.027(2) Uani 1 1 d .
H12A H 0.8173 -0.1183 0.6242 0.032 Uiso 1 1 calc R
C31 C 0.7632(9) 0.3829(10) 0.1564(8) 0.027(2) Uani 1 1 d .
N2 N 0.4805(7) 0.2776(7) 0.4065(7) 0.0212(19) Uani 1 1 d .
C28 C 0.0065(9) 0.5564(9) 0.2774(8) 0.026(2) Uani 1 1 d .
H28 H -0.0682 0.5439 0.3204 0.032 Uiso 1 1 calc R
C2 C 0.2110(10) 0.5102(9) 0.4720(8) 0.027(2) Uani 1 1 d .
H2 H 0.1903 0.4288 0.5130 0.032 Uiso 1 1 calc R

loop_
_atom_site_aniso_label
_atom_site_aniso_U_11
_atom_site_aniso_U_22
_atom_site_aniso_U_33
_atom_site_aniso_U_23
_atom_site_aniso_U_13
_atom_site_aniso_U_12
Dy1 0.0201(3) 0.0322(3) 0.0225(3) -0.0106(2) 0.0008(2) 0.0089(2)
Zn1 0.0193(6) 0.0289(7) 0.0170(6) -0.0095(5) -0.0005(5) 0.0092(5)
Fe1 0.0202(8) 0.0264(8) 0.0218(8) -0.0088(6) 0.0036(6) 0.0080(6)
O1 0.014(3) 0.038(4) 0.020(4) -0.014(3) -0.004(3) 0.012(3)
O2 0.025(4) 0.041(5) 0.025(4) -0.012(3) -0.003(3) 0.015(3)
O4 0.024(4) 0.033(4) 0.035(4) -0.025(4) 0.009(3) 0.002(3)
O8 0.016(4) 0.037(4) 0.024(4) -0.005(3) 0.004(3) 0.007(3)
O11 0.027(4) 0.054(5) 0.030(5) -0.008(4) -0.006(4) -0.001(4)
O10 0.022(4) 0.058(6) 0.057(6) -0.038(5) 0.012(4) 0.004(4)
O5 0.019(4) 0.036(4) 0.030(4) -0.011(3) 0.006(3) 0.010(3)
O7 0.018(4) 0.035(4) 0.025(4) -0.008(3) 0.002(3) 0.013(3)
O3 0.022(4) 0.025(4) 0.031(4) -0.013(3) 0.007(3) 0.008(3)
C13 0.017(5) 0.019(5) 0.027(6) -0.007(4) 0.004(4) -0.005(4)
C9 0.010(4) 0.019(5) 0.028(5) -0.012(4) -0.005(4) -0.003(4)
C10 0.038(6) 0.025(5) 0.009(5) -0.007(4) 0.008(4) -0.010(5)
N6 0.019(5) 0.047(6) 0.035(6) -0.019(5) 0.001(4) 0.006(4)
N1 0.021(4) 0.034(5) 0.013(4) -0.008(4) -0.004(3) 0.013(4)
C26 0.019(5) 0.026(6) 0.030(6) -0.012(5) 0.000(4) 0.012(4)
O9 0.041(5) 0.025(5) 0.068(6) -0.013(4) 0.003(5) 0.004(4)
C6 0.018(5) 0.028(6) 0.013(5) -0.005(4) -0.005(4) 0.008(4)
C17 0.019(2) 0.019(2) 0.019(2) -0.0056(11) -0.0010(10) 0.0000(10)
N3 0.020(4) 0.026(5) 0.023(4) -0.015(4) 0.000(4) 0.009(4)
C18 0.028(6) 0.025(6) 0.029(6) -0.009(5) 0.010(5) -0.005(5)
N4 0.016(4) 0.024(4) 0.013(4) -0.004(3) 0.004(3) 0.006(3)
O6 0.018(4) 0.035(4) 0.032(4) -0.008(3) 0.005(3) 0.005(3)
C14 0.017(2) 0.018(2) 0.016(2) -0.0054(11) -0.0012(10) -0.0001(10)
C7 0.032(6) 0.025(6) 0.025(6) -0.015(5) -0.011(5) 0.014(5)
N5 0.033(5) 0.036(6) 0.020(5) -0.010(4) -0.003(4) 0.014(4)
C25 0.017(5) 0.035(6) 0.015(5) -0.005(4) 0.005(4) 0.004(4)
C16 0.027(6) 0.032(6) 0.038(7) -0.019(5) 0.018(5) 0.006(5)
C21 0.021(5) 0.018(5) 0.017(5) 0.001(4) 0.007(4) 0.004(4)
C19 0.035(6) 0.028(6) 0.013(5) -0.007(4) -0.011(4) -0.002(5)
C22 0.017(2) 0.017(2) 0.017(2) -0.0053(11) -0.0008(10) -0.0002(10)
C30 0.028(6) 0.033(6) 0.013(5) -0.010(4) -0.008(4) 0.015(5)
C24 0.017(5) 0.024(5) 0.013(5) -0.011(4) -0.003(4) 0.002(4)
C5 0.025(5) 0.020(5) 0.017(5) -0.005(4) -0.003(4) 0.014(4)
C3 0.036(6) 0.039(7) 0.017(5) -0.012(5) -0.003(5) 0.022(5)
C27 0.011(5) 0.037(6) 0.038(6) -0.016(5) 0.000(4) 0.004(4)
C23 0.017(2) 0.018(2) 0.018(2) -0.0052(11) -0.0010(10) 0.0005(10)
O12 0.020(4) 0.072(7) 0.048(5) -0.021(5) 0.008(4) -0.009(4)
C4 0.028(6) 0.028(6) 0.017(5) -0.010(4) -0.004(4) 0.004(5)
C29 0.019(5) 0.031(6) 0.030(6) -0.008(5) -0.009(5) 0.011(5)
C11 0.027(6) 0.026(6) 0.033(6) -0.010(5) 0.003(5) -0.002(5)
C20 0.007(4) 0.030(6) 0.019(5) -0.011(4) -0.007(4) 0.006(4)
C1 0.036(6) 0.028(6) 0.025(6) -0.011(5) 0.010(5) -0.007(5)
C8 0.010(5) 0.039(6) 0.009(5) -0.006(4) 0.003(4) 0.004(4)
C15 0.023(6) 0.054(8) 0.035(7) -0.017(6) -0.008(5) 0.016(6)
C32 0.038(7) 0.031(6) 0.039(7) -0.006(5) 0.001(6) -0.001(5)
C12 0.033(6) 0.023(5) 0.026(6) -0.009(4) -0.002(5) -0.002(5)
C31 0.022(6) 0.041(7) 0.019(5) -0.008(5) -0.005(4) 0.001(5)
N2 0.013(4) 0.026(5) 0.028(5) -0.014(4) 0.005(4) 0.002(4)
C28 0.023(5) 0.023(6) 0.031(6) -0.007(5) 0.003(5) 0.007(5)
C2 0.039(6) 0.023(6) 0.018(5) -0.007(4) 0.010(5) 0.008(5)

loop_
_atom_type_symbol
_atom_type_description
_atom_type_scat_dispersion_real
_atom_type_scat_dispersion_imag
_atom_type_scat_source
C C 0.0033 0.0016 'International Tables Vol C Tables 4.2.6.8 and 6.1.1.4'
H H 0.0000 0.0000 'International Tables Vol C Tables 4.2.6.8 and 6.1.1.4'
N N 0.0061 0.0033 'International Tables Vol C Tables 4.2.6.8 and 6.1.1.4'
O O 0.0106 0.0060 'International Tables Vol C Tables 4.2.6.8 and 6.1.1.4'
Fe Fe 0.3463 0.8444 'International Tables Vol C Tables 4.2.6.8 and 6.1.1.4'
Zn Zn 0.2839 1.4301 'International Tables Vol C Tables 4.2.6.8 and 6.1.1.4'
Dy Dy -0.1892 4.4098 'International Tables Vol C Tables 4.2.6.8 and 6.1.1.4'

loop_
_geom_angle_atom_site_label_1
_geom_angle_atom_site_label_2
_geom_angle_atom_site_label_3
_geom_angle
O1 Dy1 O6 81.1(2)
O1 Dy1 O3 67.4(2)
O6 Dy1 O3 76.8(2)
O1 Dy1 O10 149.3(3)
O6 Dy1 O10 74.3(3)
O3 Dy1 O10 122.5(3)
O1 Dy1 O8 128.3(2)
O6 Dy1 O8 148.1(2)
O3 Dy1 O8 122.5(2)
O10 Dy1 O8 73.9(3)
O1 Dy1 O11 104.2(3)
O6 Dy1 O11 75.5(3)
O3 Dy1 O11 152.0(3)
O10 Dy1 O11 52.3(3)
O8 Dy1 O11 84.2(3)
O1 Dy1 O7 85.6(2)
O6 Dy1 O7 156.0(2)
O3 Dy1 O7 79.7(2)
O10 Dy1 O7 123.6(2)
O8 Dy1 O7 52.9(2)
O11 Dy1 O7 127.4(2)
O1 Dy1 O4 131.3(2)
O6 Dy1 O4 95.9(3)
O3 Dy1 O4 64.7(2)
O10 Dy1 O4 70.2(3)
O8 Dy1 O4 74.3(2)
O11 Dy1 O4 122.2(2)
O7 Dy1 O4 78.2(2)
O1 Dy1 O2 64.5(2)
O6 Dy1 O2 119.0(3)
O3 Dy1 O2 125.0(2)
O10 Dy1 O2 112.5(3)
O8 Dy1 O2 73.1(2)
O11 Dy1 O2 67.3(3)
O7 Dy1 O2 71.6(2)
O4 Dy1 O2 144.7(2)
O1 Dy1 N6 127.1(3)
O6 Dy1 N6 71.2(3)
O3 Dy1 N6 140.8(3)
O10 Dy1 N6 26.2(3)
O8 Dy1 N6 79.7(3)
O11 Dy1 N6 26.2(3)
O7 Dy1 N6 132.2(2)
O4 Dy1 N6 96.3(2)
O2 Dy1 N6 90.8(3)
O1 Dy1 N5 107.5(3)
O6 Dy1 N5 169.9(2)
O3 Dy1 N5 101.3(3)
O10 Dy1 N5 99.0(3)
O8 Dy1 N5 26.7(2)
O11 Dy1 N5 106.7(3)
O7 Dy1 N5 26.2(2)
O4 Dy1 N5 74.5(2)
O2 Dy1 N5 70.3(2)
N6 Dy1 N5 106.2(3)
O1 Dy1 Zn1 35.64(16)
O6 Dy1 Zn1 63.01(17)
O3 Dy1 Zn1 36.52(17)
O10 Dy1 Zn1 135.1(2)
O8 Dy1 Zn1 147.75(17)
O11 Dy1 Zn1 123.0(2)
O7 Dy1 Zn1 94.90(15)
O4 Dy1 Zn1 100.18(15)
O2 Dy1 Zn1 100.09(15)
N6 Dy1 Zn1 132.46(19)
N5 Dy1 Zn1 121.10(18)
O5 Zn1 O1 101.5(3)
O5 Zn1 N4 100.8(3)
O1 Zn1 N4 152.6(3)
O5 Zn1 O3 95.4(3)
O1 Zn1 O3 76.2(3)
N4 Zn1 O3 86.1(3)
O5 Zn1 N2 110.2(3)
O1 Zn1 N2 88.1(3)
N4 Zn1 N2 98.9(3)
O3 Zn1 N2 152.3(3)
O5 Zn1 Dy1 84.65(19)
O1 Zn1 Dy1 40.38(18)
N4 Zn1 Dy1 127.5(2)
O3 Zn1 Dy1 41.5(2)
N2 Zn1 Dy1 128.4(2)
C3 Fe1 C5 69.3(5)
C3 Fe1 C2 41.6(4)
C5 Fe1 C2 69.3(4)
C3 Fe1 C27 125.3(5)
C5 Fe1 C27 153.8(4)
C2 Fe1 C27 106.0(5)
C3 Fe1 C1 69.0(4)
C5 Fe1 C1 41.8(4)
C2 Fe1 C1 40.3(4)
C27 Fe1 C1 118.1(4)
C3 Fe1 C26 164.0(5)
C5 Fe1 C26 119.7(4)
C2 Fe1 C26 126.1(4)
C27 Fe1 C26 41.1(4)
C1 Fe1 C26 108.0(4)
C3 Fe1 C28 106.1(5)
C5 Fe1 C28 164.4(4)
C2 Fe1 C28 117.8(4)
C27 Fe1 C28 40.9(4)
C1 Fe1 C28 152.1(4)
C26 Fe1 C28 68.7(4)
C3 Fe1 C29 118.6(4)
C5 Fe1 C29 127.3(4)
C2 Fe1 C29 153.0(4)
C27 Fe1 C29 68.4(4)
C1 Fe1 C29 165.9(4)
C26 Fe1 C29 68.0(4)
C28 Fe1 C29 40.7(4)
C3 Fe1 C4 40.5(4)
C5 Fe1 C4 40.4(4)
C2 Fe1 C4 68.4(4)
C27 Fe1 C4 163.7(4)
C1 Fe1 C4 68.3(4)
C26 Fe1 C4 154.4(4)
C28 Fe1 C4 126.8(4)
C29 Fe1 C4 109.1(4)
C3 Fe1 C30 152.9(4)
C5 Fe1 C30 109.1(4)
C2 Fe1 C30 165.0(4)
C27 Fe1 C30 68.4(4)
C1 Fe1 C30 128.8(4)
C26 Fe1 C30 40.8(4)
C28 Fe1 C30 67.8(4)
C29 Fe1 C30 39.5(4)
C4 Fe1 C30 120.7(4)
C14 O1 Zn1 129.3(6)
C14 O1 Dy1 125.4(5)
Zn1 O1 Dy1 104.0(3)
C13 O2 C15 115.2(8)
C13 O2 Dy1 116.7(6)
C15 O2 Dy1 127.2(6)
C17 O4 C16 115.3(8)
C17 O4 Dy1 117.5(5)
C16 O4 Dy1 127.1(7)
N5 O8 Dy1 96.2(5)
N6 O11 Dy1 95.8(6)
N6 O10 Dy1 96.0(6)
C31 O5 Zn1 124.2(7)
N5 O7 Dy1 96.4(6)
C22 O3 Zn1 129.8(6)
C22 O3 Dy1 123.6(6)
Zn1 O3 Dy1 102.0(3)
C14 C13 C12 121.9(9)
C14 C13 O2 113.7(8)
C12 C13 O2 124.3(9)
C14 C9 C10 118.4(9)
C14 C9 C8 125.7(9)
C10 C9 C8 115.7(8)
C11 C10 C9 121.4(9)
O12 N6 O10 122.5(9)
O12 N6 O11 122.2(10)
O10 N6 O11 115.3(9)
O12 N6 Dy1 174.0(8)
O10 N6 Dy1 57.8(5)
O11 N6 Dy1 58.0(5)
C6 N1 N2 116.0(8)
C27 C26 C30 107.4(8)
C27 C26 C24 125.4(9)
C30 C26 C24 127.1(10)
C27 C26 Fe1 69.2(6)
C30 C26 Fe1 70.5(5)
C24 C26 Fe1 123.9(7)
N1 C6 C7 129.2(9)
N1 C6 C1 114.0(9)
C7 C6 C1 116.8(9)
O4 C17 C18 123.4(9)
O4 C17 C22 114.2(8)
C18 C17 C22 122.3(9)
C24 N3 N4 114.9(8)
C17 C18 C19 120.1(9)
C23 N4 N3 111.5(8)
C23 N4 Zn1 126.5(6)
N3 N4 Zn1 121.8(6)
C31 O6 Dy1 143.2(7)
O1 C14 C13 118.6(8)
O1 C14 C9 121.9(8)
C13 C14 C9 119.5(9)
O9 N5 O7 122.8(10)
O9 N5 O8 122.7(8)
O7 N5 O8 114.5(9)
O9 N5 Dy1 178.0(7)
O7 N5 Dy1 57.4(5)
O8 N5 Dy1 57.1(5)
C22 C21 C20 119.7(8)
C22 C21 C23 122.9(9)
C20 C21 C23 117.4(8)
C20 C19 C18 118.8(9)
O3 C22 C17 119.4(8)
O3 C22 C21 122.7(8)
C17 C22 C21 117.9(9)
C29 C30 C26 108.3(10)
C29 C30 Fe1 69.7(6)
C26 C30 Fe1 68.7(6)
N3 C24 C26 116.8(9)
N3 C24 C25 125.9(9)
C26 C24 C25 117.2(8)
C4 C5 C1 107.6(9)
C4 C5 Fe1 71.5(6)
C1 C5 Fe1 70.3(6)
C4 C3 C2 107.9(9)
C4 C3 Fe1 71.8(6)
C2 C3 Fe1 70.1(6)
C28 C27 C26 107.8(10)
C28 C27 Fe1 70.0(6)
C26 C27 Fe1 69.8(6)
N4 C23 C21 128.8(9)
C5 C4 C3 108.5(9)
C5 C4 Fe1 68.1(6)
C3 C4 Fe1 67.6(6)
C30 C29 C28 108.9(9)
C30 C29 Fe1 70.7(6)
C28 C29 Fe1 69.4(6)
C10 C11 C12 119.3(10)
C19 C20 C21 121.2(8)
C2 C1 C5 107.6(9)
C2 C1 C6 126.5(10)
C5 C1 C6 125.8(9)
C2 C1 Fe1 69.3(7)
C5 C1 Fe1 67.9(6)
C6 C1 Fe1 125.8(7)
N2 C8 C9 128.8(8)
C11 C12 C13 119.3(10)
O6 C31 O5 125.0(11)
O6 C31 C32 117.3(9)
O5 C31 C32 117.7(10)
C8 N2 N1 109.7(7)
C8 N2 Zn1 122.8(6)
N1 N2 Zn1 125.7(6)
C29 C28 C27 107.6(9)
C29 C28 Fe1 70.0(6)
C27 C28 Fe1 69.1(6)
C1 C2 C3 108.0(10)
C1 C2 Fe1 70.5(6)
C3 C2 Fe1 68.2(6)

loop_
_geom_bond_atom_site_label_1
_geom_bond_atom_site_label_2
_geom_bond_distance
Dy1 O1 2.299(6)
Dy1 O6 2.304(8)
Dy1 O3 2.332(7)
Dy1 O10 2.438(8)
Dy1 O8 2.440(7)
Dy1 O11 2.443(8)
Dy1 O7 2.448(8)
Dy1 O4 2.514(7)
Dy1 O2 2.529(7)
Dy1 N6 2.866(9)
Dy1 N5 2.888(10)
Dy1 Zn1 3.4443(16)
Zn1 O5 2.000(8)
Zn1 O1 2.068(6)
Zn1 N4 2.075(8)
Zn1 O3 2.096(7)
Zn1 N2 2.102(8)
Fe1 C3 2.008(10)
Fe1 C5 2.018(11)
Fe1 C2 2.034(10)
Fe1 C27 2.042(11)
Fe1 C1 2.050(12)
Fe1 C26 2.050(10)
Fe1 C28 2.054(11)
Fe1 C29 2.062(10)
Fe1 C4 2.063(10)
Fe1 C30 2.075(9)
O1 C14 1.342(11)
O2 C13 1.409(11)
O2 C15 1.455(12)
O4 C17 1.357(12)
O4 C16 1.450(10)
O8 N5 1.304(12)
O11 N6 1.273(12)
O10 N6 1.272(12)
O5 C31 1.260(12)
O7 N5 1.284(10)
O3 C22 1.299(11)
C13 C14 1.373(13)
C13 C12 1.393(14)
C9 C14 1.401(13)
C9 C10 1.410(13)
C9 C8 1.435(13)
C10 C11 1.384(14)
N6 O12 1.220(12)
N1 C6 1.286(13)
N1 N2 1.421(10)
C26 C27 1.435(15)
C26 C30 1.438(14)
C26 C24 1.481(12)
O9 N5 1.211(12)
C6 C7 1.463(15)
C6 C1 1.508(14)
C17 C18 1.369(14)
C17 C22 1.400(13)
N3 C24 1.267(12)
N3 N4 1.431(10)
C18 C19 1.425(15)
N4 C23 1.284(12)
O6 C31 1.235(12)
C25 C24 1.507(14)
C21 C22 1.411(13)
C21 C20 1.426(13)
C21 C23 1.450(13)
C19 C20 1.368(13)
C30 C29 1.399(14)
C5 C4 1.410(13)
C5 C1 1.450(14)
C3 C4 1.412(16)
C3 C2 1.436(13)
C27 C28 1.431(13)
C29 C28 1.430(15)
C11 C12 1.390(14)
C1 C2 1.406(15)
C8 N2 1.294(12)
C32 C31 1.524(16)
